data_2220904
loop_
_publ_author_name
'Wu, De-Hong'
'Hu, Ling'

_publ_section_title
;
 <i>N</i>,<i>N</i>'-Bis[(<i>E</i>)-4-cyanobenzylidene]urea
;
_journal_coeditor_code RZ2289
_journal_issue 2
_journal_name_full 'Acta Crystallographica Section E'
_journal_page_first o371
_journal_paper_doi 10.1107/S1600536809002244
_journal_volume 65
_journal_year 2009
_chemical_formula_iupac 'C17 H10 N4 O'
_chemical_formula_moiety 'C17 H10 N4 O'
_chemical_formula_sum 'C17 H10 N4 O'
_chemical_formula_weight 286.29
_chemical_name_systematic
;
<i>N</i>,<i>N</i>'-Bis[(<i>E</i>)-4-cyanobenzylidene]urea
;
_space_group_IT_number 15
_symmetry_cell_setting monoclinic
_symmetry_space_group_name_Hall '-C 2yc'
_symmetry_space_group_name_H-M 'C 1 2/c 1'
_atom_sites_solution_hydrogens geom
_atom_sites_solution_primary direct
_atom_sites_solution_secondary difmap
_audit_creation_method SHELXL97
_cell_angle_alpha 90.00
_cell_angle_beta 99.94(4)
_cell_angle_gamma 90.00
_cell_formula_units_Z 4
_cell_length_a 10.552(4)
_cell_length_b 11.687(5)
_cell_length_c 12.198(3)
_cell_measurement_reflns_used 1587
_cell_measurement_temperature 291(2)
_cell_measurement_theta_max 27.3756
_cell_measurement_theta_min 2.6210
_cell_volume 1481.7(9)
_computing_cell_refinement 'CrystalClear (Rigaku, 2005)'
_computing_data_collection 'CrystalClear (Rigaku, 2005)'
_computing_data_reduction 'CrystalClear (Rigaku, 2005)'
_computing_molecular_graphics 'SHELXTL (Sheldrick, 2008)'
_computing_publication_material 'SHELXTL (Sheldrick, 2008)'
_computing_structure_refinement 'SHELXL97 (Sheldrick, 2008)'
_computing_structure_solution 'SHELXS97 (Sheldrick, 2008)'
_diffrn_ambient_temperature 291(2)
_diffrn_detector_area_resol_mean 13.6612
_diffrn_measured_fraction_theta_full 0.975
_diffrn_measured_fraction_theta_max 0.975
_diffrn_measurement_device_type 'Rigaku Mercury2'
_diffrn_measurement_method 'CCD profile fitting'
_diffrn_radiation_monochromator graphite
_diffrn_radiation_source 'fine-focus sealed tube'
_diffrn_radiation_type MoK\a
_diffrn_radiation_wavelength 0.71073
_diffrn_reflns_av_R_equivalents 0.0412
_diffrn_reflns_av_sigmaI/netI 0.0318
_diffrn_reflns_limit_h_max 12
_diffrn_reflns_limit_h_min -12
_diffrn_reflns_limit_k_max 14
_diffrn_reflns_limit_k_min -14
_diffrn_reflns_limit_l_max 15
_diffrn_reflns_limit_l_min -15
_diffrn_reflns_number 6461
_diffrn_reflns_theta_full 26.00
_diffrn_reflns_theta_max 26.00
_diffrn_reflns_theta_min 2.93
_diffrn_standards_number 0
_exptl_absorpt_coefficient_mu 0.084
_exptl_absorpt_correction_T_max 0.98
_exptl_absorpt_correction_T_min 0.96
_exptl_absorpt_correction_type multi-scan
_exptl_absorpt_process_details '(CrystalClear; Rigaku, 2005)'
_exptl_crystal_colour yellow
_exptl_crystal_density_diffrn 1.283
_exptl_crystal_density_method 'not measured'
_exptl_crystal_description block
_exptl_crystal_F_000 592
_exptl_crystal_size_max 0.36
_exptl_crystal_size_mid 0.30
_exptl_crystal_size_min 0.28
_refine_diff_density_max 0.431
_refine_diff_density_min -0.272
_refine_ls_extinction_method none
_refine_ls_goodness_of_fit_ref 1.058
_refine_ls_hydrogen_treatment constr
_refine_ls_matrix_type full
_refine_ls_number_parameters 102
_refine_ls_number_reflns 1423
_refine_ls_number_restraints 1
_refine_ls_restrained_S_all 1.062
_refine_ls_R_factor_all 0.0890
_refine_ls_R_factor_gt 0.0715
_refine_ls_shift/su_max 0.000
_refine_ls_shift/su_mean 0.000
_refine_ls_structure_factor_coef Fsqd
_refine_ls_weighting_details 'calc w = 1/[\s^2^(Fo^2^)+(0.0535P)^2^+1.99P] where P=(Fo^2^+2Fc^2^)/3'
_refine_ls_weighting_scheme calc
_refine_ls_wR_factor_gt 0.1539
_refine_ls_wR_factor_ref 0.1644
_reflns_number_gt 1107
_reflns_number_total 1423
_reflns_threshold_expression I>2\s(I)
_cod_data_source_file rz2289.cif
_cod_data_source_block I
_cod_original_sg_symbol_H-M 'C 2/c'
_cod_database_code 2220904
_cod_database_fobs_code 2220904

loop_
_symmetry_equiv_pos_as_xyz
'x, y, z'
'-x, y, -z+1/2'
'x+1/2, y+1/2, z'
'-x+1/2, y+1/2, -z+1/2'
'-x, -y, -z'
'x, -y, z-1/2'
'-x+1/2, -y+1/2, -z'
'x+1/2, -y+1/2, z-1/2'

loop_
_atom_site_type_symbol
_atom_site_label
_atom_site_fract_x
_atom_site_fract_y
_atom_site_fract_z
_atom_site_U_iso_or_equiv
_atom_site_adp_type
_atom_site_calc_flag
_atom_site_refinement_flags
_atom_site_occupancy
_atom_site_disorder_assembly
_atom_site_disorder_group
C C1 0.0000 0.1727(3) 0.2500 0.0459(8) Uani d S 1 . .
C C2 0.0655(2) 0.1864(2) 0.45184(18) 0.0476(6) Uani d U 1 . .
H H2A 0.0645 0.1068 0.4491 0.057 Uiso calc R 1 . .
C C3 0.1028(2) 0.2366(2) 0.56187(18) 0.0419(6) Uani d . 1 . .
C C4 0.1265(2) 0.1659(2) 0.65419(19) 0.0505(6) Uani d . 1 . .
H H4A 0.1174 0.0872 0.6445 0.061 Uiso calc R 1 . .
C C5 0.1636(2) 0.2094(2) 0.7610(2) 0.0526(7) Uani d . 1 . .
H H5A 0.1790 0.1605 0.8220 0.063 Uiso calc R 1 . .
C C6 0.1773(2) 0.3265(2) 0.77534(19) 0.0484(6) Uani d . 1 . .
C C7 0.2135(3) 0.3729(2) 0.8858(2) 0.0564(7) Uani d . 1 . .
C C8 0.1546(2) 0.3991(2) 0.6841(2) 0.0544(7) Uani d . 1 . .
H H8A 0.1640 0.4777 0.6942 0.065 Uiso calc R 1 . .
C C9 0.1181(2) 0.3551(2) 0.5786(2) 0.0525(7) Uani d . 1 . .
H H9A 0.1034 0.4043 0.5179 0.063 Uiso calc R 1 . .
N N1 0.0325(2) 0.2397(2) 0.35441(17) 0.0643(7) Uani d U 1 . .
N N2 0.2416(3) 0.4101(2) 0.9729(2) 0.0772(8) Uani d . 1 . .
O O1 0.0000 0.0683(2) 0.2500 0.0655(8) Uani d S 1 . .

loop_
_atom_site_aniso_label
_atom_site_aniso_U_11
_atom_site_aniso_U_22
_atom_site_aniso_U_33
_atom_site_aniso_U_12
_atom_site_aniso_U_13
_atom_site_aniso_U_23
C1 0.0458(18) 0.055(2) 0.0363(17) 0.000 0.0039(13) 0.000
C2 0.0485(13) 0.0509(14) 0.0428(12) -0.0062(10) 0.0065(10) -0.0032(9)
C3 0.0412(12) 0.0466(13) 0.0384(12) -0.0019(9) 0.0081(9) 0.0009(9)
C4 0.0628(15) 0.0472(14) 0.0412(13) -0.0034(11) 0.0085(10) -0.0011(10)
C5 0.0608(16) 0.0575(16) 0.0394(12) 0.0015(12) 0.0087(11) 0.0065(11)
C6 0.0449(13) 0.0595(15) 0.0404(13) 0.0016(11) 0.0058(10) -0.0095(11)
C7 0.0638(16) 0.0577(16) 0.0468(15) 0.0041(12) 0.0073(12) -0.0036(12)
C8 0.0626(16) 0.0484(14) 0.0509(14) -0.0036(11) 0.0063(11) -0.0025(11)
C9 0.0604(15) 0.0522(14) 0.0435(13) -0.0021(12) 0.0049(11) 0.0055(11)
N1 0.0696(15) 0.0745(17) 0.0472(12) 0.0003(12) 0.0055(10) 0.0023(10)
N2 0.106(2) 0.0707(17) 0.0511(14) 0.0061(14) 0.0034(13) -0.0151(12)
O1 0.098(2) 0.0506(16) 0.0442(14) 0.000 0.0009(13) 0.000

loop_
_atom_type_symbol
_atom_type_description
_atom_type_scat_dispersion_real
_atom_type_scat_dispersion_imag
_atom_type_scat_source
C C 0.0033 0.0016 'International Tables Vol C Tables 4.2.6.8 and 6.1.1.4'
H H 0.0000 0.0000 'International Tables Vol C Tables 4.2.6.8 and 6.1.1.4'
N N 0.0061 0.0033 'International Tables Vol C Tables 4.2.6.8 and 6.1.1.4'
O O 0.0106 0.0060 'International Tables Vol C Tables 4.2.6.8 and 6.1.1.4'

loop_
_geom_angle_atom_site_label_1
_geom_angle_atom_site_label_2
_geom_angle_atom_site_label_3
_geom_angle_site_symmetry_1
_geom_angle_site_symmetry_3
_geom_angle
_geom_angle_publ_flag
O1 C1 N1 . . 121.83(16) ?
O1 C1 N1 . 2 121.83(16) ?
N1 C1 N1 . 2 116.3(3) ?
N1 C2 C3 . . 128.4(2) ?
N1 C2 H2A . . 115.8 ?
C3 C2 H2A . . 115.8 ?
C4 C3 C9 . . 118.0(2) ?
C4 C3 C2 . . 119.5(2) ?
C9 C3 C2 . . 122.5(2) ?
C3 C4 C5 . . 121.8(2) ?
C3 C4 H4A . . 119.1 ?
C5 C4 H4A . . 119.1 ?
C6 C5 C4 . . 119.1(2) ?
C6 C5 H5A . . 120.5 ?
C4 C5 H5A . . 120.5 ?
C5 C6 C8 . . 120.2(2) ?
C5 C6 C7 . . 119.7(2) ?
C8 C6 C7 . . 120.1(2) ?
N2 C7 C6 . . 179.5(3) ?
C9 C8 C6 . . 120.2(2) ?
C9 C8 H8A . . 119.9 ?
C6 C8 H8A . . 119.9 ?
C8 C9 C3 . . 120.7(2) ?
C8 C9 H9A . . 119.7 ?
C3 C9 H9A . . 119.7 ?
C2 N1 C1 . . 120.3(3) ?

loop_
_geom_bond_atom_site_label_1
_geom_bond_atom_site_label_2
_geom_bond_site_symmetry_2
_geom_bond_distance
_geom_bond_publ_flag
C1 O1 . 1.221(4) ?
C1 N1 . 1.484(3) ?
C1 N1 2 1.484(3) ?
C2 N1 . 1.334(3) ?
C2 C3 . 1.455(3) ?
C2 H2A . 0.9300 ?
C3 C4 . 1.384(3) ?
C3 C9 . 1.405(3) ?
C4 C5 . 1.390(3) ?
C4 H4A . 0.9300 ?
C5 C6 . 1.384(4) ?
C5 H5A . 0.9300 ?
C6 C8 . 1.387(4) ?
C6 C7 . 1.442(3) ?
C7 N2 . 1.138(3) ?
C8 C9 . 1.377(3) ?
C8 H8A . 0.9300 ?
C9 H9A . 0.9300 ?
